data_4079691
loop_
_publ_author_name
'Zhao, Jing'
'Zhang, Shaoguang'
'Zhang, Wen-Xiong'
'Xi, Zhenfeng'

_publ_section_title
;
 Reactivity of Seven-Membered Azazirconacycloallenes and Four-Membered
 Zirconacycles toward Diphenylacetonitrile
;
_journal_issue 23
_journal_name_full Organometallics
_journal_page_first 8370
_journal_paper_doi 10.1021/om300949a
_journal_volume 31
_journal_year 2012
_chemical_formula_sum 'C56 H48 N2 Si Zr'
_chemical_formula_weight 868.27
_chemical_name_systematic
; 
 ? 
;
_space_group_IT_number 15
_symmetry_cell_setting monoclinic
_symmetry_space_group_name_Hall '-C 2yc'
_symmetry_space_group_name_H-M 'C 1 2/c 1'
_atom_sites_solution_hydrogens geom
_atom_sites_solution_primary direct
_atom_sites_solution_secondary difmap
_audit_creation_method SHELXL-97
_cell_angle_alpha 90.00
_cell_angle_beta 102.019(2)
_cell_angle_gamma 90.00
_cell_formula_units_Z 8
_cell_length_a 28.747(4)
_cell_length_b 14.691(2)
_cell_length_c 22.158(3)
_cell_measurement_temperature 173(2)
_cell_volume 9153(2)
_computing_cell_refinement 'Bruker SMART'
_computing_data_collection 'Bruker SMART'
_computing_data_reduction 'Bruker SHELXTL'
_computing_molecular_graphics 'Bruker SHELXTL'
_computing_publication_material 'Bruker SHELXTL'
_computing_structure_refinement 'SHELXL-97 (Sheldrick, 1997)'
_computing_structure_solution 'SHELXS-97 (Sheldrick, 1990)'
_diffrn_ambient_temperature 173(2)
_diffrn_measured_fraction_theta_full 0.994
_diffrn_measured_fraction_theta_max 0.994
_diffrn_measurement_device_type 'CCD area detector'
_diffrn_measurement_method 'phi and omega scans'
_diffrn_radiation_monochromator graphite
_diffrn_radiation_source 'fine-focus sealed tube'
_diffrn_radiation_type MoK\a
_diffrn_radiation_wavelength 0.71073
_diffrn_reflns_av_R_equivalents 0.0415
_diffrn_reflns_av_sigmaI/netI 0.0657
_diffrn_reflns_limit_h_max 21
_diffrn_reflns_limit_h_min -34
_diffrn_reflns_limit_k_max 17
_diffrn_reflns_limit_k_min -17
_diffrn_reflns_limit_l_max 26
_diffrn_reflns_limit_l_min -25
_diffrn_reflns_number 23531
_diffrn_reflns_theta_full 25.09
_diffrn_reflns_theta_max 25.09
_diffrn_reflns_theta_min 1.56
_exptl_absorpt_coefficient_mu 0.305
_exptl_absorpt_correction_T_max 0.9556
_exptl_absorpt_correction_T_min 0.8876
_exptl_absorpt_correction_type multi-scan
_exptl_absorpt_process_details SADABS
_exptl_crystal_density_diffrn 1.260
_exptl_crystal_density_method 'not measured'
_exptl_crystal_F_000 3616
_exptl_crystal_size_max 0.40
_exptl_crystal_size_mid 0.30
_exptl_crystal_size_min 0.15
_refine_diff_density_max 0.384
_refine_diff_density_min -0.315
_refine_diff_density_rms 0.050
_refine_ls_extinction_method none
_refine_ls_goodness_of_fit_ref 1.020
_refine_ls_hydrogen_treatment none
_refine_ls_matrix_type full
_refine_ls_number_parameters 542
_refine_ls_number_reflns 8120
_refine_ls_number_restraints 0
_refine_ls_restrained_S_all 1.020
_refine_ls_R_factor_all 0.0710
_refine_ls_R_factor_gt 0.0355
_refine_ls_shift/su_max 0.005
_refine_ls_shift/su_mean 0.000
_refine_ls_structure_factor_coef Fsqd
_refine_ls_weighting_details 'calc w=1/[\s^2^(Fo^2^)+(0.0120P)^2^+0.0000P] where P=(Fo^2^+2Fc^2^)/3'
_refine_ls_weighting_scheme calc
_refine_ls_wR_factor_gt 0.0564
_refine_ls_wR_factor_ref 0.0608
_reflns_number_gt 5119
_reflns_number_total 8120
_reflns_threshold_expression >2sigma(I)
_cod_data_source_file om300949a_si_001.cif
_cod_data_source_block 9a
_cod_original_sg_symbol_H-M C2/c
_cod_database_code 4079691

loop_
_symmetry_equiv_pos_as_xyz
'x, y, z'
'-x, y, -z+1/2'
'x+1/2, y+1/2, z'
'-x+1/2, y+1/2, -z+1/2'
'-x, -y, -z'
'x, -y, z-1/2'
'-x+1/2, -y+1/2, -z'
'x+1/2, -y+1/2, z-1/2'

loop_
_atom_site_label
_atom_site_type_symbol
_atom_site_fract_x
_atom_site_fract_y
_atom_site_fract_z
_atom_site_U_iso_or_equiv
_atom_site_adp_type
_atom_site_occupancy
_atom_site_symmetry_multiplicity
_atom_site_calc_flag
_atom_site_refinement_flags
Zr1 Zr 1.008694(8) 0.264676(16) 0.099748(10) 0.03907(8) Uani 1 1 d .
Si1 Si 1.06601(2) 0.23619(5) -0.04183(3) 0.0462(2) Uani 1 1 d .
N1 N 0.95540(7) 0.27262(15) 0.16192(9) 0.0497(6) Uani 1 1 d .
N2 N 0.93482(6) 0.27066(14) 0.03947(9) 0.0473(6) Uani 1 1 d .
C1 C 1.01580(16) 0.0945(2) 0.08565(17) 0.0772(11) Uani 1 1 d .
H1 H 0.9991 0.0697 0.0489 0.093 Uiso 1 1 d R
C2 C 0.99864(13) 0.1059(2) 0.1382(2) 0.0860(13) Uani 1 1 d .
H2 H 0.9688 0.0887 0.1444 0.103 Uiso 1 1 d R
C3 C 1.03368(18) 0.1469(3) 0.18103(16) 0.0864(12) Uani 1 1 d .
H3 H 1.0315 0.1645 0.2207 0.104 Uiso 1 1 d R
C4 C 1.07221(13) 0.1582(2) 0.1551(2) 0.0843(12) Uani 1 1 d .
H4 H 1.1011 0.1835 0.1744 0.101 Uiso 1 1 d R
C5 C 1.06121(15) 0.1259(2) 0.09626(19) 0.0746(11) Uani 1 1 d .
H5 H 1.0814 0.1254 0.0685 0.090 Uiso 1 1 d R
C6 C 1.05074(14) 0.3866(2) 0.16787(14) 0.0707(10) Uani 1 1 d .
H6 H 1.0611 0.3713 0.2092 0.085 Uiso 1 1 d R
C7 C 1.07583(11) 0.3749(2) 0.12173(18) 0.0721(10) Uani 1 1 d .
H7 H 1.1063 0.3508 0.1272 0.087 Uiso 1 1 d R
C8 C 1.04865(14) 0.4038(2) 0.06742(16) 0.0707(10) Uani 1 1 d .
H8 H 1.0577 0.4032 0.0295 0.085 Uiso 1 1 d R
C9 C 1.00574(12) 0.43415(19) 0.07870(16) 0.0674(10) Uani 1 1 d .
H9 H 0.9804 0.4565 0.0493 0.081 Uiso 1 1 d R
C10 C 1.00747(12) 0.42522(19) 0.14165(17) 0.0674(9) Uani 1 1 d .
H10 H 0.9837 0.4422 0.1622 0.081 Uiso 1 1 d R
C11 C 0.91596(10) 0.27699(18) 0.16872(11) 0.0479(7) Uani 1 1 d .
C12 C 0.87033(9) 0.28093(19) 0.17794(11) 0.0473(7) Uani 1 1 d .
C13 C 0.85422(10) 0.3674(2) 0.19897(13) 0.0517(8) Uani 1 1 d .
C14 C 0.86973(11) 0.4507(2) 0.18120(14) 0.0710(9) Uani 1 1 d .
H14 H 0.8879 0.4524 0.1511 0.085 Uiso 1 1 d R
C15 C 0.85865(14) 0.5307(3) 0.20670(19) 0.1005(13) Uani 1 1 d .
H15 H 0.8699 0.5853 0.1940 0.121 Uiso 1 1 d R
C16 C 0.83130(15) 0.5314(3) 0.25032(19) 0.1051(14) Uani 1 1 d .
H16 H 0.8245 0.5860 0.2679 0.126 Uiso 1 1 d R
C17 C 0.81418(12) 0.4511(3) 0.26765(16) 0.0870(11) Uani 1 1 d .
H17 H 0.7953 0.4508 0.2970 0.104 Uiso 1 1 d R
C18 C 0.82537(10) 0.3710(2) 0.24217(14) 0.0664(9) Uani 1 1 d .
H18 H 0.8129 0.3171 0.2541 0.080 Uiso 1 1 d R
C19 C 0.84221(10) 0.1968(2) 0.17058(12) 0.0508(7) Uani 1 1 d .
C20 C 0.79278(11) 0.1980(2) 0.15571(12) 0.0668(9) Uani 1 1 d .
H20 H 0.7771 0.2537 0.1519 0.080 Uiso 1 1 d R
C21 C 0.76646(11) 0.1190(3) 0.14683(14) 0.0795(10) Uani 1 1 d .
H21 H 0.7334 0.1223 0.1365 0.095 Uiso 1 1 d R
C22 C 0.78827(14) 0.0362(3) 0.15240(16) 0.0923(12) Uani 1 1 d .
H22 H 0.7703 -0.0170 0.1459 0.111 Uiso 1 1 d R
C23 C 0.83741(14) 0.0322(2) 0.16736(16) 0.0928(12) Uani 1 1 d .
H23 H 0.8526 -0.0240 0.1722 0.111 Uiso 1 1 d R
C24 C 0.86355(11) 0.1113(2) 0.17640(14) 0.0732(10) Uani 1 1 d .
H24 H 0.8966 0.1076 0.1863 0.088 Uiso 1 1 d R
C25 C 0.87671(8) 0.27205(19) -0.05887(11) 0.0491(7) Uani 1 1 d .
H25 H 0.8804 0.2975 -0.0985 0.059 Uiso 1 1 d R
C26 C 0.85341(10) 0.1791(2) -0.07254(17) 0.0695(10) Uani 1 1 d .
C27 C 0.82771(12) 0.1628(3) -0.13160(18) 0.1123(15) Uani 1 1 d .
H27 H 0.8264 0.2071 -0.1619 0.135 Uiso 1 1 d R
C28 C 0.8039(2) 0.0805(4) -0.1451(4) 0.190(4) Uani 1 1 d .
H28 H 0.7857 0.0701 -0.1844 0.228 Uiso 1 1 d R
C29 C 0.8081(3) 0.0170(5) -0.1020(4) 0.207(6) Uani 1 1 d .
H29 H 0.7928 -0.0384 -0.1120 0.248 Uiso 1 1 d R
C30 C 0.83297(17) 0.0299(3) -0.0429(3) 0.162(3) Uani 1 1 d .
H30 H 0.8344 -0.0158 -0.0136 0.195 Uiso 1 1 d R
C31 C 0.85639(12) 0.1128(3) -0.0287(2) 0.1041(14) Uani 1 1 d .
H31 H 0.8739 0.1227 0.0110 0.125 Uiso 1 1 d R
C32 C 0.84778(9) 0.34065(19) -0.03126(12) 0.0472(7) Uani 1 1 d .
C33 C 0.85553(10) 0.4320(2) -0.04019(15) 0.0722(10) Uani 1 1 d .
H33 H 0.8775 0.4498 -0.0646 0.087 Uiso 1 1 calc R
C34 C 0.83167(13) 0.4975(2) -0.01403(19) 0.0924(13) Uani 1 1 d .
H34 H 0.8374 0.5601 -0.0204 0.111 Uiso 1 1 calc R
C35 C 0.79982(13) 0.4734(3) 0.02103(17) 0.0888(12) Uani 1 1 d .
H35 H 0.7835 0.5188 0.0390 0.107 Uiso 1 1 calc R
C36 C 0.79158(11) 0.3835(3) 0.03002(14) 0.0747(10) Uani 1 1 d .
H36 H 0.7693 0.3663 0.0541 0.090 Uiso 1 1 calc R
C37 C 0.81550(10) 0.3173(2) 0.00426(13) 0.0581(8) Uani 1 1 d .
H37 H 0.8096 0.2549 0.0111 0.070 Uiso 1 1 calc R
C38 C 0.92670(8) 0.26257(16) -0.01966(11) 0.0411(6) Uani 1 1 d .
C39 C 0.96834(8) 0.24652(15) -0.04648(10) 0.0377(6) Uani 1 1 d .
C40 C 0.95831(8) 0.2294(2) -0.11507(11) 0.0462(7) Uani 1 1 d .
C41 C 0.95446(10) 0.3002(2) -0.15694(13) 0.0661(9) Uani 1 1 d .
H41 H 0.9591 0.3598 -0.1428 0.079 Uiso 1 1 d R
C42 C 0.94402(12) 0.2835(3) -0.22006(16) 0.0982(13) Uani 1 1 d .
H42 H 0.9417 0.3312 -0.2481 0.118 Uiso 1 1 d R
C43 C 0.93689(14) 0.1959(4) -0.24071(18) 0.1112(17) Uani 1 1 d .
H43 H 0.9300 0.1843 -0.2829 0.133 Uiso 1 1 d R
C44 C 0.93978(12) 0.1256(3) -0.20099(17) 0.0974(14) Uani 1 1 d .
H44 H 0.9348 0.0663 -0.2155 0.117 Uiso 1 1 d R
C45 C 0.95007(10) 0.1420(2) -0.13757(13) 0.0653(9) Uani 1 1 d .
H45 H 0.9517 0.0937 -0.1101 0.078 Uiso 1 1 d R
C46 C 1.01158(8) 0.24839(15) -0.00733(9) 0.0364(6) Uani 1 1 d .
C47 C 1.07074(9) 0.12241(18) -0.07754(12) 0.0699(9) Uani 1 1 d .
H47A H 1.1003 0.1182 -0.0909 0.105 Uiso 1 1 d R
H47B H 1.0448 0.1151 -0.1124 0.105 Uiso 1 1 d R
H47C H 1.0693 0.0754 -0.0479 0.105 Uiso 1 1 d R
C48 C 1.07227(10) 0.32857(19) -0.09750(12) 0.0738(9) Uani 1 1 d .
H48A H 1.0682 0.3866 -0.0794 0.111 Uiso 1 1 d R
H48B H 1.0485 0.3211 -0.1347 0.111 Uiso 1 1 d R
H48C H 1.1033 0.3255 -0.1070 0.111 Uiso 1 1 d R
C49 C 1.12189(9) 0.24603(18) 0.01696(11) 0.0493(7) Uani 1 1 d .
C50 C 1.16079(9) 0.25072(17) 0.04936(11) 0.0500(7) Uani 1 1 d .
C51 C 1.20716(9) 0.25600(18) 0.08956(13) 0.0524(7) Uani 1 1 d .
C52 C 1.21476(11) 0.2203(2) 0.14841(14) 0.0729(9) Uani 1 1 d .
H52 H 1.1898 0.1929 0.1624 0.087 Uiso 1 1 d R
C53 C 1.25922(14) 0.2254(3) 0.18668(16) 0.1000(13) Uani 1 1 d .
H53 H 1.2639 0.2026 0.2266 0.120 Uiso 1 1 d R
C54 C 1.29601(14) 0.2634(3) 0.1664(2) 0.1067(15) Uani 1 1 d .
H54 H 1.3260 0.2649 0.1921 0.128 Uiso 1 1 d R
C55 C 1.28951(12) 0.2990(2) 0.1088(2) 0.0985(13) Uani 1 1 d .
H55 H 1.3151 0.3252 0.0955 0.118 Uiso 1 1 d R
C56 C 1.24501(11) 0.2967(2) 0.06971(15) 0.0774(10) Uani 1 1 d .
H56 H 1.2405 0.3225 0.0306 0.093 Uiso 1 1 d R
H11 H 0.9041 0.2818 0.0550 0.073(9) Uiso 1 1 d R

loop_
_atom_site_aniso_label
_atom_site_aniso_U_11
_atom_site_aniso_U_22
_atom_site_aniso_U_33
_atom_site_aniso_U_23
_atom_site_aniso_U_13
_atom_site_aniso_U_12
Zr1 0.03133(14) 0.04884(17) 0.03600(13) 0.00170(14) 0.00464(10) -0.00294(14)
Si1 0.0362(4) 0.0601(5) 0.0431(4) 0.0002(4) 0.0100(3) -0.0021(4)
N1 0.0414(14) 0.0624(16) 0.0462(13) -0.0032(12) 0.0114(11) -0.0061(13)
N2 0.0292(12) 0.0727(16) 0.0397(12) 0.0001(12) 0.0064(10) 0.0028(12)
C1 0.097(3) 0.048(2) 0.076(3) 0.0044(17) -0.006(3) 0.011(2)
C2 0.065(3) 0.052(2) 0.153(4) 0.042(3) 0.050(3) 0.0074(19)
C3 0.115(4) 0.094(3) 0.052(2) 0.028(2) 0.021(3) 0.042(3)
C4 0.044(3) 0.083(3) 0.113(4) 0.027(2) -0.012(2) 0.0109(19)
C5 0.085(3) 0.068(3) 0.087(3) 0.035(2) 0.054(2) 0.034(2)
C6 0.085(3) 0.070(2) 0.048(2) -0.0121(17) -0.006(2) -0.018(2)
C7 0.046(2) 0.072(2) 0.100(3) -0.024(2) 0.019(2) -0.0201(18)
C8 0.095(3) 0.057(2) 0.068(2) -0.0119(18) 0.033(2) -0.030(2)
C9 0.071(3) 0.043(2) 0.079(3) -0.0001(16) -0.005(2) -0.0057(18)
C10 0.066(3) 0.050(2) 0.095(3) -0.0236(19) 0.037(2) -0.0121(18)
C11 0.0488(19) 0.0572(19) 0.0357(15) -0.0016(13) 0.0043(14) -0.0063(17)
C12 0.0351(17) 0.062(2) 0.0458(16) 0.0034(14) 0.0098(13) -0.0033(16)
C13 0.0338(18) 0.065(2) 0.054(2) 0.0067(16) 0.0041(15) 0.0000(16)
C14 0.068(2) 0.070(3) 0.078(2) 0.010(2) 0.0205(19) 0.000(2)
C15 0.115(4) 0.066(3) 0.124(4) 0.013(3) 0.034(3) 0.006(2)
C16 0.115(4) 0.078(3) 0.124(4) -0.009(3) 0.027(3) 0.033(3)
C17 0.077(3) 0.095(3) 0.094(3) -0.002(3) 0.031(2) 0.024(2)
C18 0.048(2) 0.077(3) 0.076(2) 0.0073(19) 0.0157(18) 0.0041(18)
C19 0.040(2) 0.065(2) 0.0479(18) -0.0005(15) 0.0111(14) -0.0030(17)
C20 0.045(2) 0.076(2) 0.076(2) 0.0092(17) 0.0060(17) -0.0064(18)
C21 0.045(2) 0.094(3) 0.096(3) 0.006(2) 0.0056(19) -0.017(2)
C22 0.072(3) 0.082(3) 0.124(3) -0.019(2) 0.024(3) -0.028(2)
C23 0.069(3) 0.070(3) 0.142(3) -0.017(2) 0.028(3) -0.007(2)
C24 0.044(2) 0.080(3) 0.097(3) -0.014(2) 0.0167(19) -0.008(2)
C25 0.0321(16) 0.066(2) 0.0447(15) 0.0042(15) -0.0016(12) 0.0030(16)
C26 0.0298(19) 0.072(3) 0.100(3) -0.030(2) -0.0019(18) 0.0077(18)
C27 0.055(3) 0.147(4) 0.124(3) -0.080(3) -0.005(2) 0.004(2)
C28 0.082(4) 0.199(8) 0.262(9) -0.169(7) -0.026(5) 0.014(6)
C29 0.063(4) 0.114(6) 0.428(16) -0.145(7) 0.019(7) 0.000(5)
C30 0.068(4) 0.061(3) 0.351(9) -0.015(4) 0.029(4) 0.001(3)
C31 0.054(3) 0.059(3) 0.188(5) -0.001(3) 0.001(3) -0.002(2)
C32 0.0278(17) 0.049(2) 0.0581(19) 0.0055(15) -0.0071(14) 0.0017(14)
C33 0.041(2) 0.062(2) 0.112(3) 0.015(2) 0.0114(19) -0.0008(18)
C34 0.065(3) 0.050(2) 0.156(4) -0.001(2) 0.009(3) -0.001(2)
C35 0.078(3) 0.070(3) 0.116(3) -0.014(2) 0.016(2) 0.021(2)
C36 0.064(2) 0.085(3) 0.078(2) 0.005(2) 0.0224(19) 0.014(2)
C37 0.052(2) 0.054(2) 0.067(2) 0.0068(16) 0.0082(17) 0.0046(17)
C38 0.0316(15) 0.0447(17) 0.0443(15) 0.0019(13) 0.0018(12) -0.0022(13)
C39 0.0363(15) 0.0400(17) 0.0353(13) 0.0027(12) 0.0043(11) -0.0009(13)
C40 0.0338(15) 0.064(2) 0.0391(15) 0.0008(16) 0.0035(12) 0.0052(15)
C41 0.060(2) 0.087(2) 0.0490(19) 0.0137(17) 0.0061(17) 0.0063(17)
C42 0.089(3) 0.151(4) 0.053(3) 0.032(2) 0.010(2) 0.020(3)
C43 0.084(3) 0.197(6) 0.046(3) -0.019(3) -0.002(2) 0.023(3)
C44 0.080(3) 0.128(4) 0.075(3) -0.050(2) -0.006(2) 0.020(3)
C45 0.062(2) 0.073(2) 0.055(2) -0.0131(17) -0.0011(17) 0.0100(17)
C46 0.0353(15) 0.0323(16) 0.0411(14) 0.0031(12) 0.0065(11) -0.0016(12)
C47 0.047(2) 0.084(2) 0.080(2) -0.0222(18) 0.0172(17) -0.0004(17)
C48 0.062(2) 0.097(3) 0.065(2) 0.0232(18) 0.0216(17) -0.0064(18)
C49 0.0399(17) 0.058(2) 0.0523(16) -0.0026(15) 0.0143(13) -0.0051(16)
C50 0.0410(17) 0.051(2) 0.0590(17) -0.0044(15) 0.0140(14) 0.0006(16)
C51 0.0374(17) 0.050(2) 0.0677(19) -0.0120(16) 0.0058(15) 0.0038(15)
C52 0.052(2) 0.089(3) 0.075(2) -0.0081(19) 0.0078(18) 0.0145(19)
C53 0.072(3) 0.137(4) 0.079(3) -0.009(2) -0.012(2) 0.032(3)
C54 0.055(3) 0.116(4) 0.131(4) -0.027(3) -0.022(3) 0.017(3)
C55 0.042(2) 0.090(3) 0.157(4) -0.010(3) 0.006(3) -0.012(2)
C56 0.047(2) 0.081(3) 0.101(3) 0.0044(19) 0.007(2) -0.0038(18)

loop_
_atom_type_symbol
_atom_type_description
_atom_type_scat_dispersion_real
_atom_type_scat_dispersion_imag
_atom_type_scat_source
C C 0.0033 0.0016 'International Tables Vol C Tables 4.2.6.8 and 6.1.1.4'
H H 0.0000 0.0000 'International Tables Vol C Tables 4.2.6.8 and 6.1.1.4'
N N 0.0061 0.0033 'International Tables Vol C Tables 4.2.6.8 and 6.1.1.4'
Si Si 0.0817 0.0704 'International Tables Vol C Tables 4.2.6.8 and 6.1.1.4'
Zr Zr -2.9673 0.5597 'International Tables Vol C Tables 4.2.6.8 and 6.1.1.4'

loop_
_geom_angle_atom_site_label_1
_geom_angle_atom_site_label_2
_geom_angle_atom_site_label_3
_geom_angle
N2 Zr1 N1 71.74(7)
N2 Zr1 C46 69.04(7)
N1 Zr1 C46 140.52(7)
N2 Zr1 C6 127.44(10)
N1 Zr1 C6 84.19(10)
C46 Zr1 C6 123.95(10)
N2 Zr1 C7 133.20(10)
N1 Zr1 C7 116.25(10)
C46 Zr1 C7 94.20(11)
C6 Zr1 C7 32.18(9)
N2 Zr1 C3 123.18(13)
N1 Zr1 C3 74.11(11)
C46 Zr1 C3 125.47(10)
C6 Zr1 C3 91.77(13)
C7 Zr1 C3 102.42(15)
N2 Zr1 C4 143.82(10)
N1 Zr1 C4 104.42(13)
C46 Zr1 C4 104.38(13)
C6 Zr1 C4 86.58(12)
C7 Zr1 C4 81.65(12)
C3 Zr1 C4 31.47(10)
N2 Zr1 C8 103.18(11)
N1 Zr1 C8 122.46(10)
C46 Zr1 C8 71.86(9)
C6 Zr1 C8 52.83(10)
C7 Zr1 C8 31.48(9)
C3 Zr1 C8 133.49(16)
C4 Zr1 C8 108.34(13)
N2 Zr1 C2 94.36(11)
N1 Zr1 C2 72.68(11)
C46 Zr1 C2 105.78(13)
C6 Zr1 C2 122.44(14)
C7 Zr1 C2 132.44(13)
C3 Zr1 C2 31.73(10)
C4 Zr1 C2 51.95(11)
C8 Zr1 C2 159.66(13)
N2 Zr1 C9 82.05(9)
N1 Zr1 C9 93.46(11)
C46 Zr1 C9 85.57(10)
C6 Zr1 C9 52.91(10)
C7 Zr1 C9 52.47(10)
C3 Zr1 C9 144.03(12)
C4 Zr1 C9 133.88(11)
C8 Zr1 C9 31.76(9)
C2 Zr1 C9 166.10(13)
N2 Zr1 C1 93.18(10)
N1 Zr1 C1 102.00(13)
C46 Zr1 C1 76.09(10)
C6 Zr1 C1 138.08(11)
C7 Zr1 C1 125.96(13)
C3 Zr1 C1 52.10(11)
C4 Zr1 C1 51.59(11)
C8 Zr1 C1 135.40(14)
C2 Zr1 C1 31.39(10)
C9 Zr1 C1 161.54(12)
N2 Zr1 C10 95.57(10)
N1 Zr1 C10 70.56(9)
C46 Zr1 C10 117.37(10)
C6 Zr1 C10 31.86(8)
C7 Zr1 C10 52.61(10)
C3 Zr1 C10 113.86(12)
C4 Zr1 C10 117.55(13)
C8 Zr1 C10 52.56(10)
C2 Zr1 C10 136.46(13)
C9 Zr1 C10 31.87(9)
C1 Zr1 C10 165.95(11)
C49 Si1 C47 103.84(12)
C49 Si1 C48 102.66(12)
C47 Si1 C48 110.20(13)
C49 Si1 C46 112.24(10)
C47 Si1 C46 113.35(11)
C48 Si1 C46 113.61(11)
C11 N1 Zr1 150.7(2)
C38 N2 Zr1 123.09(17)
C5 C1 C2 108.4(3)
C5 C1 Zr1 75.12(19)
C2 C1 Zr1 73.83(18)
C1 C2 C3 107.4(3)
C1 C2 Zr1 74.77(18)
C3 C2 Zr1 73.00(18)
C4 C3 C2 107.9(4)
C4 C3 Zr1 75.38(19)
C2 C3 Zr1 75.28(18)
C3 C4 C5 108.3(4)
C3 C4 Zr1 73.15(19)
C5 C4 Zr1 75.54(18)
C1 C5 C4 107.9(3)
C1 C5 Zr1 73.88(19)
C4 C5 Zr1 73.29(19)
C7 C6 C10 107.7(3)
C7 C6 Zr1 73.94(16)
C10 C6 Zr1 76.05(16)
C8 C7 C6 108.9(3)
C8 C7 Zr1 75.56(18)
C6 C7 Zr1 73.88(17)
C7 C8 C9 108.1(3)
C7 C8 Zr1 72.97(18)
C9 C8 Zr1 74.55(18)
C8 C9 C10 107.7(3)
C8 C9 Zr1 73.69(17)
C10 C9 Zr1 74.32(17)
C6 C10 C9 107.6(3)
C6 C10 Zr1 72.08(16)
C9 C10 Zr1 73.81(17)
N1 C11 C12 178.6(3)
C11 C12 C13 117.4(3)
C11 C12 C19 118.0(3)
C13 C12 C19 124.4(2)
C14 C13 C18 115.8(3)
C14 C13 C12 122.3(3)
C18 C13 C12 121.7(3)
C15 C14 C13 121.6(3)
C16 C15 C14 121.0(4)
C17 C16 C15 119.1(4)
C16 C17 C18 119.8(4)
C17 C18 C13 122.6(3)
C20 C19 C24 116.3(3)
C20 C19 C12 121.8(3)
C24 C19 C12 121.9(3)
C21 C20 C19 121.8(3)
C22 C21 C20 120.7(3)
C21 C22 C23 119.1(3)
C24 C23 C22 119.9(3)
C23 C24 C19 122.1(3)
C32 C25 C38 111.3(2)
C32 C25 C26 114.9(2)
C38 C25 C26 110.8(2)
C31 C26 C27 119.5(4)
C31 C26 C25 122.6(3)
C27 C26 C25 117.9(4)
C26 C27 C28 119.7(5)
C29 C28 C27 119.4(8)
C28 C29 C30 123.0(9)
C29 C30 C31 117.9(7)
C26 C31 C30 120.4(4)
C37 C32 C33 118.1(3)
C37 C32 C25 123.8(3)
C33 C32 C25 118.0(3)
C34 C33 C32 120.6(3)
C35 C34 C33 120.6(3)
C36 C35 C34 119.5(4)
C35 C36 C37 120.3(3)
C32 C37 C36 120.9(3)
N2 C38 C39 116.0(2)
N2 C38 C25 121.4(2)
C39 C38 C25 122.5(2)
C46 C39 C38 117.0(2)
C46 C39 C40 127.2(2)
C38 C39 C40 115.8(2)
C45 C40 C41 118.3(3)
C45 C40 C39 120.1(2)
C41 C40 C39 121.5(3)
C40 C41 C42 120.8(3)
C43 C42 C41 119.3(4)
C44 C43 C42 121.2(4)
C43 C44 C45 119.8(4)
C40 C45 C44 120.6(3)
C39 C46 Si1 117.67(16)
C39 C46 Zr1 114.64(16)
Si1 C46 Zr1 127.69(10)
C50 C49 Si1 172.2(2)
C49 C50 C51 178.7(3)
C52 C51 C56 118.8(3)
C52 C51 C50 120.5(3)
C56 C51 C50 120.7(3)
C51 C52 C53 120.2(3)
C54 C53 C52 120.4(4)
C53 C54 C55 120.5(4)
C54 C55 C56 120.4(4)
C55 C56 C51 119.5(3)

loop_
_geom_bond_atom_site_label_1
_geom_bond_atom_site_label_2
_geom_bond_distance
Zr1 N2 2.2629(18)
Zr1 N1 2.267(2)
Zr1 C46 2.403(2)
Zr1 C6 2.488(3)
Zr1 C7 2.489(3)
Zr1 C3 2.493(3)
Zr1 C4 2.520(3)
Zr1 C8 2.520(3)
Zr1 C2 2.521(3)
Zr1 C9 2.531(3)
Zr1 C1 2.533(3)
Zr1 C10 2.538(3)
Si1 C49 1.851(3)
Si1 C47 1.866(2)
Si1 C48 1.868(2)
Si1 C46 1.888(2)
N1 C11 1.176(3)
N2 C38 1.288(3)
C1 C5 1.358(4)
C1 C2 1.367(4)
C2 C3 1.371(4)
C3 C4 1.360(4)
C4 C5 1.362(4)
C6 C7 1.379(4)
C6 C10 1.380(4)
C7 C8 1.359(4)
C8 C9 1.382(4)
C9 C10 1.392(4)
C11 C12 1.370(3)
C12 C13 1.462(3)
C12 C19 1.468(3)
C13 C14 1.386(4)
C13 C18 1.392(4)
C14 C15 1.370(4)
C15 C16 1.367(5)
C16 C17 1.364(4)
C17 C18 1.372(4)
C19 C20 1.390(3)
C19 C24 1.391(4)
C20 C21 1.376(4)
C21 C22 1.363(4)
C22 C23 1.383(4)
C23 C24 1.376(4)
C25 C32 1.515(3)
C25 C38 1.523(3)
C25 C26 1.524(4)
C26 C31 1.364(4)
C26 C27 1.383(4)
C27 C28 1.391(6)
C28 C29 1.322(10)
C29 C30 1.367(8)
C30 C31 1.395(5)
C32 C37 1.379(3)
C32 C33 1.382(3)
C33 C34 1.378(4)
C34 C35 1.365(4)
C35 C36 1.363(4)
C36 C37 1.381(4)
C38 C39 1.462(3)
C39 C46 1.360(3)
C39 C40 1.508(3)
C40 C45 1.380(3)
C40 C41 1.383(3)
C41 C42 1.390(4)
C42 C43 1.366(5)
C43 C44 1.348(5)
C44 C45 1.396(4)
C49 C50 1.199(3)
C50 C51 1.443(3)
C51 C52 1.380(3)
C51 C56 1.391(4)
C52 C53 1.381(4)
C53 C54 1.352(5)
C54 C55 1.356(4)
C55 C56 1.388(4)
